data_4107694
loop_
_publ_author_name
'Kazuhiro Yamauchi'
'Yoshinori Takashima'
'Akihito Hashidzume'
'Hiroyasu Yamaguchi'
'Akira Harada'

_publ_section_title
;
 Switching between Supramolecular Dimer and Nonthreaded Supramolecular
 Self-Assembly of Stilbene Amide-\a-Cyclodextrin by Photoirradiation
;
_journal_name_full 'Journal of the American Chemical Society'
_journal_page_first 5024
_journal_page_last 5025
_journal_paper_doi 10.1021/ja7113135
_journal_volume 130
_journal_year 2008
_chemical_absolute_configuration rm
_chemical_formula_moiety 'C51 H87 N O38 '
_chemical_formula_sum 'C51 H87 N O38'
_chemical_formula_weight 1322.23
_space_group_IT_number 92
_symmetry_cell_setting tetragonal
_symmetry_Int_Tables_number 92
_symmetry_space_group_name_Hall 'P 4abw 2nw'
_symmetry_space_group_name_H-M 'P 41 21 2'
_cell_angle_alpha 90.0000
_cell_angle_beta 90.0000
_cell_angle_gamma 90.0000
_cell_formula_units_Z 8
_cell_length_a 19.3707(4)
_cell_length_b 19.3707(4)
_cell_length_c 32.1948(6)
_cell_measurement_reflns_used 99386
_cell_measurement_temperature 93.1
_cell_measurement_theta_max 68.2
_cell_measurement_theta_min 3.2
_cell_volume 12080.3(4)
_computing_cell_refinement 'PROCESS-AUTO (Rigaku, 1998)'
_computing_data_collection 'PROCESS-AUTO (Rigaku, 1998)'
_computing_data_reduction 'CrystalStructure (Rigaku & RAC 2007)'
_computing_molecular_graphics 'ORTEP (Johnson, 1976)'
_computing_publication_material 'CrystalStructure (Rigaku & RAC 2007)'
_computing_structure_refinement 'SHELXL97 (Sheldrick, 1997)'
_computing_structure_solution 'SIR2002 (Burla, 2003)'
_diffrn_detector_area_resol_mean 10.00
_diffrn_measured_fraction_theta_full 0.992
_diffrn_measured_fraction_theta_max 0.992
_diffrn_measurement_device_type 'Rigaku RAXIS-RAPID'
_diffrn_measurement_method \w
_diffrn_radiation_type 'Cu K\a'
_diffrn_radiation_wavelength 1.54187
_diffrn_reflns_av_R_equivalents 0.063
_diffrn_reflns_limit_h_max 22
_diffrn_reflns_limit_h_min -22
_diffrn_reflns_limit_k_max 23
_diffrn_reflns_limit_k_min -23
_diffrn_reflns_limit_l_max 38
_diffrn_reflns_limit_l_min -38
_diffrn_reflns_number 166249
_diffrn_reflns_theta_full 68.25
_diffrn_reflns_theta_max 68.25
_exptl_absorpt_coefficient_mu 1.088
_exptl_absorpt_correction_T_max 0.849
_exptl_absorpt_correction_T_min 0.791
_exptl_absorpt_correction_type multi-scan
_exptl_absorpt_process_details
;
    Higashi, T. (1995). Program for Absorption Correction.
    Rigaku Corporation, Tokyo, Japan.
;
_exptl_crystal_colour colorless
_exptl_crystal_density_diffrn 1.454
_exptl_crystal_description block
_exptl_crystal_F_000 5632.00
_exptl_crystal_size_max 0.20
_exptl_crystal_size_mid 0.15
_exptl_crystal_size_min 0.15
_refine_diff_density_max 1.46
_refine_diff_density_min -0.50
_refine_ls_extinction_method none
_refine_ls_goodness_of_fit_ref 1.202
_refine_ls_hydrogen_treatment constr
_refine_ls_number_parameters 704
_refine_ls_number_reflns 6177
_refine_ls_R_factor_gt 0.1193
_refine_ls_shift/su_max 0.0000
_refine_ls_structure_factor_coef Fsqd
_refine_ls_weighting_details 'w = 1/[\s^2^(Fo^2^)+(0.2000P)^2^+15.3500P] where P=(Fo^2^+2Fc^2^)/3'
_refine_ls_weighting_scheme calc
_refine_ls_wR_factor_ref 0.3416
_reflns_number_gt 4850
_reflns_number_total 6177
_reflns_threshold_expression F^2^>2.0\s(F^2^)
_cod_data_source_file ja7113135-file003.cif
_cod_data_source_block '_3-stilbene_amido_alpha_CD'
_cod_original_cell_volume 12080.2(4)
_cod_original_formula_sum 'C51 H87 N O38 '
_cod_database_code 4107694

loop_
_symmetry_equiv_pos_site_id
_symmetry_equiv_pos_as_xyz
1 +X,+Y,+Z
2 1/2-Y,1/2+X,1/4+Z
3 -X,-Y,1/2+Z
4 1/2+Y,1/2-X,3/4+Z
5 1/2-X,1/2+Y,1/4-Z
6 +Y,+X,-Z
7 1/2+X,1/2-Y,3/4-Z
8 -Y,-X,1/2-Z

loop_
_atom_site_label
_atom_site_type_symbol
_atom_site_fract_x
_atom_site_fract_y
_atom_site_fract_z
_atom_site_U_iso_or_equiv
_atom_site_adp_type
_atom_site_occupancy
_atom_site_symmetry_multiplicity
_atom_site_calc_flag
_atom_site_refinement_flags
_atom_site_disorder_assembly
_atom_site_disorder_group
O(1) O 0.5523(2) 0.7522(2) 0.38165(15) 0.0433(11) Uani 1.00 1 d U . .
O(2) O 0.6311(3) 0.6314(2) 0.45327(16) 0.0509(13) Uani 1.00 1 d U . .
O(3) O 0.6215(3) 0.7558(3) 0.50241(16) 0.0550(14) Uani 1.00 1 d U . .
O(4) O 0.4451(3) 0.8305(3) 0.34942(16) 0.0501(13) Uani 1.00 1 d U . .
O(5) O 0.5101(3) 0.8444(2) 0.47800(14) 0.0453(11) Uani 1.00 1 d U . .
O(6) O 0.4728(3) 0.9598(3) 0.47361(17) 0.0504(12) Uani 1.00 1 d U . .
O(7) O 0.5930(3) 0.8757(3) 0.54366(19) 0.0611(15) Uani 1.00 1 d U . .
O(8) O 0.4882(4) 0.9288(3) 0.59995(17) 0.0638(16) Uani 1.00 1 d U . .
O(9) O 0.3780(4) 1.0682(4) 0.4808(3) 0.090(2) Uani 1.00 1 d U . .
O(10) O 0.3537(3) 0.9288(4) 0.5601(2) 0.0688(18) Uani 1.00 1 d U . .
O(11) O 0.2506(5) 0.9911(5) 0.5696(4) 0.131(3) Uani 1.00 1 d U . .
O(12) O 0.3676(7) 0.9171(9) 0.6451(2) 0.162(5) Uani 1.00 1 d U . .
O(13) O 0.2349(6) 0.8425(7) 0.6538(2) 0.134(4) Uani 1.00 1 d U . .
O(14) O 0.1601(11) 0.9996(10) 0.5050(7) 0.221(8) Uani 1.00 1 d DU . .
O(15) O 0.1730(3) 0.8200(5) 0.5770(2) 0.089(2) Uani 1.00 1 d U . .
O(16) O 0.0732(3) 0.7938(4) 0.5411(2) 0.0738(18) Uani 1.00 1 d U . .
O(17) O 0.1323(6) 0.7308(8) 0.6414(2) 0.145(5) Uani 1.00 1 d U . .
O(18) O 0.1364(3) 0.6069(5) 0.5906(2) 0.087(2) Uani 1.00 1 d U . .
O(19) O 0.0094(3) 0.7197(3) 0.46920(17) 0.0582(14) Uani 1.00 1 d U . .
O(20) O 0.1550(2) 0.6333(3) 0.50582(17) 0.0517(12) Uani 1.00 1 d U . .
O(21) O 0.1290(2) 0.6019(3) 0.43768(16) 0.0477(11) Uani 1.00 1 d U . .
O(22) O 0.1612(5) 0.4972(5) 0.5299(2) 0.097(2) Uani 1.00 1 d U . .
O(23) O 0.2878(4) 0.4739(3) 0.4789(2) 0.0735(19) Uani 1.00 1 d U . .
O(24) O 0.1757(3) 0.5801(3) 0.35315(17) 0.0522(13) Uani 1.00 1 d U . .
O(25) O 0.3160(3) 0.5911(3) 0.43061(17) 0.0547(13) Uani 1.00 1 d U . .
O(26) O 0.3769(3) 0.6410(3) 0.38049(18) 0.0522(12) Uani 1.00 1 d U . .
O(27) O 0.3977(3) 0.4669(3) 0.4225(2) 0.0626(15) Uani 1.00 1 d U . .
O(28) O 0.3893(3) 0.5535(3) 0.30497(18) 0.0576(14) Uani 1.00 1 d U . .
O(29) O 0.5212(2) 0.6415(2) 0.40490(15) 0.0458(11) Uani 1.00 1 d U . .
C(1) C 0.5758(3) 0.6882(3) 0.3977(2) 0.0383(14) Uani 1.00 1 d U . .
H(1) H 0.6076 0.6671 0.3768 0.046 Uiso 1.00 1 c R . .
C(2) C 0.6153(4) 0.6981(4) 0.4376(2) 0.0442(15) Uani 1.00 1 d U . .
H(2) H 0.6597 0.7219 0.4309 0.053 Uiso 1.00 1 c R . .
C(3) C 0.5762(4) 0.7420(4) 0.4686(2) 0.0448(16) Uani 1.00 1 d U . .
H(3) H 0.5356 0.7153 0.4790 0.054 Uiso 1.00 1 c R . .
C(4) C 0.5503(4) 0.8085(4) 0.4481(2) 0.0414(14) Uani 1.00 1 d U . .
H(4) H 0.5907 0.8376 0.4400 0.050 Uiso 1.00 1 c R . .
C(5) C 0.5085(4) 0.7903(4) 0.4093(2) 0.0424(15) Uani 1.00 1 d U . .
H(5) H 0.4680 0.7613 0.4174 0.051 Uiso 1.00 1 c R . .
C(6) C 0.4842(4) 0.8521(4) 0.3851(2) 0.0469(17) Uani 1.00 1 d U . .
H(6A) H 0.5244 0.8797 0.3759 0.056 Uiso 1.00 1 c R . .
H(6B) H 0.4550 0.8817 0.4030 0.056 Uiso 1.00 1 c R . .
C(7) C 0.5269(4) 0.9136(4) 0.4860(2) 0.0475(16) Uani 1.00 1 d U . .
H(7) H 0.5701 0.9257 0.4706 0.057 Uiso 1.00 1 c R . .
C(8) C 0.5392(4) 0.9226(4) 0.5326(2) 0.0475(16) Uani 1.00 1 d U . .
H(8) H 0.5557 0.9708 0.5377 0.057 Uiso 1.00 1 c R . .
C(9) C 0.4751(5) 0.9108(4) 0.5575(2) 0.0545(18) Uani 1.00 1 d U . .
H(9) H 0.4622 0.8609 0.5559 0.065 Uiso 1.00 1 c R . .
C(10) C 0.4163(4) 0.9538(5) 0.5408(2) 0.0543(18) Uani 1.00 1 d U . .
H(10) H 0.4236 1.0034 0.5483 0.065 Uiso 1.00 1 c R . .
C(11) C 0.4076(4) 0.9470(4) 0.4934(2) 0.0530(17) Uani 1.00 1 d U . .
H(11) H 0.3926 0.8988 0.4868 0.064 Uiso 1.00 1 c R . .
C(12) C 0.3576(5) 0.9965(5) 0.4742(3) 0.071(2) Uani 1.00 1 d U . .
H(12A) H 0.3112 0.9889 0.4862 0.085 Uiso 1.00 1 c R . .
H(12B) H 0.3547 0.9874 0.4440 0.085 Uiso 1.00 1 c R . .
C(13) C 0.3152(7) 0.9735(7) 0.5858(4) 0.102(3) Uani 1.00 1 d U . .
H(13) H 0.3424 1.0163 0.5914 0.122 Uiso 1.00 1 c R . .
C(14) C 0.3019(8) 0.9348(10) 0.6269(4) 0.134(4) Uani 1.00 1 d U . .
H(14) H 0.2764 0.9660 0.6463 0.161 Uiso 1.00 1 c R . .
C(15) C 0.2579(8) 0.8728(10) 0.6177(3) 0.117(4) Uani 1.00 1 d U . .
H(15) H 0.2868 0.8384 0.6024 0.141 Uiso 1.00 1 c R . .
C(16) C 0.1953(6) 0.8875(8) 0.5921(4) 0.105(3) Uani 1.00 1 d DU . .
H(16) H 0.1585 0.9082 0.6100 0.126 Uiso 1.00 1 c R . .
C(17) C 0.2091(6) 0.9327(7) 0.5568(4) 0.110(3) Uani 1.00 1 d DU . .
H(17) H 0.2339 0.9063 0.5346 0.132 Uiso 1.00 1 c R . .
C(18) C 0.1446(8) 0.9608(10) 0.5399(6) 0.137(4) Uani 1.00 1 d DU . .
H(18A) H 0.1217 0.9902 0.5610 0.165 Uiso 1.00 1 c R . .
H(18B) H 0.1128 0.9228 0.5325 0.165 Uiso 1.00 1 c R . .
C(19) C 0.1045(5) 0.7968(8) 0.5813(3) 0.087(2) Uani 1.00 1 d U . .
H(19) H 0.0782 0.8299 0.5991 0.104 Uiso 1.00 1 c R . .
C(20) C 0.1030(6) 0.7265(8) 0.6011(3) 0.091(2) Uani 1.00 1 d U . .
H(20) H 0.0538 0.7115 0.6038 0.109 Uiso 1.00 1 c R . .
C(21) C 0.1403(5) 0.6755(7) 0.5738(2) 0.072(2) Uani 1.00 1 d U . .
H(21) H 0.1899 0.6893 0.5719 0.086 Uiso 1.00 1 c R . .
C(22) C 0.1094(4) 0.6768(5) 0.5306(2) 0.0538(17) Uani 1.00 1 d U . .
H(22) H 0.0615 0.6574 0.5309 0.065 Uiso 1.00 1 c R . .
C(23) C 0.1093(4) 0.7476(5) 0.5132(2) 0.0534(17) Uani 1.00 1 d U . .
H(23) H 0.1581 0.7636 0.5104 0.064 Uiso 1.00 1 c R . .
C(24) C 0.0732(4) 0.7546(5) 0.4707(2) 0.0537(18) Uani 1.00 1 d U . .
H(24A) H 0.1039 0.7359 0.4489 0.064 Uiso 1.00 1 c R . .
H(24B) H 0.0656 0.8041 0.4647 0.064 Uiso 1.00 1 c R . .
C(25) C 0.1257(4) 0.5818(4) 0.4803(2) 0.0512(17) Uani 1.00 1 d U . .
H(25) H 0.0766 0.5734 0.4885 0.061 Uiso 1.00 1 c R . .
C(26) C 0.1682(6) 0.5178(5) 0.4877(3) 0.069(2) Uani 1.00 1 d U . .
H(26) H 0.1511 0.4799 0.4693 0.082 Uiso 1.00 1 c R . .
C(27) C 0.2442(5) 0.5326(5) 0.4775(2) 0.062(2) Uani 1.00 1 d U . .
H(27) H 0.2622 0.5682 0.4972 0.075 Uiso 1.00 1 c R . .
C(28) C 0.2482(4) 0.5609(4) 0.4333(2) 0.0476(16) Uani 1.00 1 d U . .
H(28) H 0.2425 0.5231 0.4124 0.057 Uiso 1.00 1 c R . .
C(29) C 0.1971(4) 0.6196(4) 0.4252(2) 0.0430(15) Uani 1.00 1 d U . .
H(29) H 0.2122 0.6613 0.4411 0.052 Uiso 1.00 1 c R . .
C(30) C 0.1945(4) 0.6377(4) 0.3793(2) 0.0472(16) Uani 1.00 1 d U . .
H(30A) H 0.2403 0.6551 0.3706 0.057 Uiso 1.00 1 c R . .
H(30B) H 0.1606 0.6754 0.3751 0.057 Uiso 1.00 1 c R . .
C(31) C 0.3576(4) 0.5752(4) 0.3961(2) 0.0476(16) Uani 1.00 1 d U . .
H(31) H 0.3316 0.5479 0.3749 0.057 Uiso 1.00 1 c R . .
C(32) C 0.4188(4) 0.5346(4) 0.4132(2) 0.0487(16) Uani 1.00 1 d U . .
H(32) H 0.4341 0.5571 0.4396 0.058 Uiso 1.00 1 c R . .
C(33) C 0.4803(4) 0.5338(4) 0.3830(2) 0.0472(15) Uani 1.00 1 d U . .
H(33) H 0.4683 0.5049 0.3583 0.057 Uiso 1.00 1 c R . .
C(34) C 0.4966(4) 0.6052(4) 0.3690(2) 0.0477(16) Uani 1.00 1 d U . .
H(34) H 0.5339 0.6035 0.3475 0.057 Uiso 1.00 1 c R . .
C(35) C 0.4335(4) 0.6426(4) 0.3512(2) 0.0477(16) Uani 1.00 1 d U . .
H(35) H 0.4474 0.6922 0.3495 0.057 Uiso 1.00 1 c R . .
C(36) C 0.4114(5) 0.6240(5) 0.3081(2) 0.059(2) Uani 1.00 1 d U . .
H(36A) H 0.4503 0.6318 0.2888 0.070 Uiso 1.00 1 c R . .
H(36B) H 0.3730 0.6547 0.2996 0.070 Uiso 1.00 1 c R . .
N(1) N 0.5393(3) 0.5036(3) 0.4040(2) 0.0560(17) Uani 1.00 1 d DU . .
H(1N) H 0.5508 0.5220 0.4280 0.067 Uiso 1.00 1 c R . .
C(37) C 0.5785(5) 0.4501(5) 0.3907(3) 0.080(3) Uani 1.00 1 d DU . .
O(30) O 0.5842(7) 0.4467(8) 0.3497(3) 0.069(3) Uiso 0.50 1 d PDU A 1
C(38) C 0.6268(5) 0.4195(5) 0.4201(2) 0.074(2) Uiso 1.00 1 d DU . .
C(39) C 0.6951(6) 0.4107(7) 0.4049(4) 0.056(4) Uiso 0.50 1 d PDU A 1
H(39) H 0.7086 0.4264 0.3781 0.068 Uiso 0.50 1 c PR A 1
C(40) C 0.7417(8) 0.3775(6) 0.4319(3) 0.057(4) Uiso 0.50 1 d PDU A 1
H(40) H 0.7880 0.3704 0.4233 0.069 Uiso 0.50 1 c PR A 1
C(41) C 0.7205(5) 0.3545(5) 0.4718(2) 0.068(2) Uiso 1.00 1 d DU . .
C(42) C 0.6523(6) 0.3660(9) 0.4832(6) 0.087(6) Uiso 0.50 1 d PDU A 1
H(42) H 0.6382 0.3507 0.5099 0.104 Uiso 0.50 1 c PR A 1
C(43) C 0.6032(11) 0.3984(8) 0.4584(4) 0.097(7) Uiso 0.50 1 d PDU A 1
H(43) H 0.5569 0.4055 0.4672 0.117 Uiso 0.50 1 c PR A 1
O(30A) O 0.5515(12) 0.4069(10) 0.3636(6) 0.113(6) Uiso 0.50 1 d PDU A 2
C(39A) C 0.6735(8) 0.3711(7) 0.4045(8) 0.108(9) Uiso 0.50 1 d PDU A 2
H(39A) H 0.6728 0.3607 0.3757 0.129 Uiso 0.50 1 c PR A 2
C(40A) C 0.7211(12) 0.3374(11) 0.4299(4) 0.106(8) Uiso 0.50 1 d PDU A 2
H(40A) H 0.7524 0.3043 0.4191 0.128 Uiso 0.50 1 c PR A 2
C(42A) C 0.6745(6) 0.4025(6) 0.4904(4) 0.059(4) Uiso 0.50 1 d PDU A 2
H(42A) H 0.6754 0.4122 0.5193 0.071 Uiso 0.50 1 c PR A 2
C(43A) C 0.6277(7) 0.4347(7) 0.4634(3) 0.056(3) Uiso 0.50 1 d PDU A 2
H(43A) H 0.5959 0.4673 0.4742 0.067 Uiso 0.50 1 c PR A 2
C(44) C 0.7690(6) 0.3201(6) 0.4993(3) 0.073(2) Uiso 1.00 1 d U . .
H(44) H 0.8084 0.2992 0.4870 0.087 Uiso 1.00 1 c R . .
C(45) C 0.7625(5) 0.3157(5) 0.5394(3) 0.066(2) Uiso 1.00 1 d U . .
H(45) H 0.7231 0.3368 0.5516 0.079 Uiso 1.00 1 c R . .
C(46) C 0.8126(3) 0.2795(3) 0.56851(19) 0.065(2) Uiso 1.00 1 d GU . .
C(47) C 0.8684(3) 0.2394(4) 0.55599(16) 0.072(2) Uiso 1.00 1 d GU . .
H(47) H 0.8749 0.2293 0.5274 0.086 Uiso 1.00 1 c R . .
C(48) C 0.9145(3) 0.2140(4) 0.5853(2) 0.088(3) Uiso 1.00 1 d GU . .
H(48) H 0.9526 0.1866 0.5768 0.106 Uiso 1.00 1 c R . .
C(49) C 0.9050(3) 0.2288(4) 0.6272(2) 0.082(3) Uiso 1.00 1 d GU . .
H(49) H 0.9365 0.2115 0.6472 0.098 Uiso 1.00 1 c R . .
C(50) C 0.8492(4) 0.2690(4) 0.63969(16) 0.084(3) Uiso 1.00 1 d GU . .
H(50) H 0.8427 0.2791 0.6683 0.101 Uiso 1.00 1 c R . .
C(51) C 0.8031(3) 0.2943(4) 0.6104(2) 0.075(2) Uiso 1.00 1 d GU . .
H(51) H 0.7650 0.3217 0.6189 0.090 Uiso 1.00 1 c R . .
O(31) O 0.9162(3) 0.7535(3) 0.5307(2) 0.0618(15) Uiso 1.00 1 d . . .
O(32) O 0.3391(11) 0.7872(11) 0.6970(6) 0.191(6) Uiso 1.00 1 d . . .
O(33) O 0.3319(11) 0.6365(11) 0.6979(5) 0.195(7) Uiso 1.00 1 d . . .
O(34) O 0.5101(15) 0.4899(15) 0.7500 0.243(13) Uiso 1.00 2 d S . .
O(35) O 0.3389(5) 0.4487(5) 0.5545(2) 0.090(2) Uiso 1.00 1 d . . .
O(36) O 0.2433(10) 0.3373(10) 0.4860(5) 0.178(6) Uiso 1.00 1 d . . .
O(37) O 0.1313(13) 0.3172(14) 0.4462(7) 0.226(8) Uiso 1.00 1 d . . .
O(38) O 0.5703(5) 1.0081(5) 0.3771(3) 0.102(2) Uiso 1.00 1 d . . .
O(39) O 0.7812(4) 0.7812(4) 0.5000 0.086(3) Uiso 1.00 2 d S . .

loop_
_atom_site_aniso_label
_atom_site_aniso_U_11
_atom_site_aniso_U_22
_atom_site_aniso_U_33
_atom_site_aniso_U_12
_atom_site_aniso_U_13
_atom_site_aniso_U_23
O(1) 0.052(3) 0.037(2) 0.041(2) -0.002(2) -0.006(2) 0.0045(19)
O(2) 0.068(3) 0.042(2) 0.043(2) 0.007(2) -0.009(2) 0.008(2)
O(3) 0.068(3) 0.060(3) 0.037(2) -0.002(2) -0.017(2) 0.002(2)
O(4) 0.049(3) 0.060(3) 0.041(2) -0.001(2) -0.017(2) 0.001(2)
O(5) 0.057(3) 0.042(2) 0.037(2) -0.002(2) -0.001(2) -0.0032(19)
O(6) 0.055(3) 0.048(2) 0.049(2) 0.004(2) -0.008(2) 0.002(2)
O(7) 0.068(3) 0.057(3) 0.058(3) 0.015(2) -0.016(2) -0.009(2)
O(8) 0.090(4) 0.061(3) 0.040(2) -0.004(3) -0.013(2) -0.005(2)
O(9) 0.090(5) 0.061(4) 0.120(6) 0.003(4) -0.032(5) 0.012(4)
O(10) 0.061(3) 0.085(4) 0.060(3) -0.016(3) 0.020(2) -0.026(3)
O(11) 0.079(5) 0.108(6) 0.206(9) -0.006(4) 0.052(5) -0.083(6)
O(12) 0.155(8) 0.279(15) 0.051(3) -0.152(9) 0.009(4) -0.016(5)
O(13) 0.134(8) 0.201(11) 0.068(4) -0.090(8) 0.038(4) -0.038(5)
O(14) 0.193(17) 0.170(16) 0.30(2) 0.090(13) 0.061(15) 0.030(14)
O(15) 0.059(3) 0.136(6) 0.072(4) -0.035(4) 0.018(3) -0.051(4)
O(16) 0.062(3) 0.088(4) 0.071(3) -0.003(3) 0.011(3) -0.042(3)
O(17) 0.149(9) 0.250(13) 0.035(3) -0.101(9) 0.017(4) -0.028(4)
O(18) 0.057(3) 0.150(6) 0.053(3) 0.006(4) 0.001(3) 0.028(4)
O(19) 0.059(3) 0.069(3) 0.047(2) 0.001(2) -0.001(2) -0.008(2)
O(20) 0.045(3) 0.067(3) 0.043(2) -0.001(2) 0.002(2) -0.005(2)
O(21) 0.040(2) 0.058(3) 0.045(2) -0.001(2) 0.004(2) 0.001(2)
O(22) 0.108(6) 0.106(6) 0.078(4) 0.017(5) 0.035(4) 0.052(4)
O(23) 0.082(4) 0.069(4) 0.071(3) 0.023(3) 0.005(3) 0.020(3)
O(24) 0.061(3) 0.052(3) 0.043(2) 0.005(2) -0.002(2) -0.002(2)
O(25) 0.044(2) 0.068(3) 0.052(2) 0.002(2) 0.001(2) -0.012(2)
O(26) 0.051(3) 0.048(2) 0.057(2) 0.003(2) -0.007(2) 0.005(2)
O(27) 0.058(3) 0.048(3) 0.081(4) -0.003(2) 0.004(3) 0.015(3)
O(28) 0.063(3) 0.059(3) 0.051(2) -0.009(3) -0.005(2) -0.004(2)
O(29) 0.050(2) 0.047(2) 0.041(2) -0.008(2) -0.003(2) -0.001(2)
N(1) 0.051(3) 0.061(4) 0.056(3) 0.020(3) -0.003(3) -0.007(3)
C(1) 0.038(3) 0.038(3) 0.039(3) -0.004(2) -0.010(2) 0.009(2)
C(2) 0.052(4) 0.041(3) 0.040(3) -0.005(3) -0.008(2) 0.004(2)
C(3) 0.056(4) 0.041(3) 0.037(3) 0.003(3) -0.011(2) 0.005(2)
C(4) 0.042(3) 0.045(3) 0.037(2) 0.005(2) -0.004(2) 0.002(2)
C(5) 0.050(4) 0.048(3) 0.029(2) 0.007(3) -0.009(2) 0.002(2)
C(6) 0.053(4) 0.049(4) 0.038(3) -0.004(3) -0.016(3) 0.008(3)
C(7) 0.054(4) 0.038(3) 0.050(3) -0.001(3) -0.001(3) 0.000(3)
C(8) 0.056(4) 0.041(3) 0.045(3) -0.005(3) -0.010(3) -0.002(2)
C(9) 0.068(4) 0.052(4) 0.043(3) -0.002(3) -0.003(3) -0.009(3)
C(10) 0.055(4) 0.059(4) 0.049(3) -0.012(3) -0.001(3) -0.011(3)
C(11) 0.057(4) 0.053(4) 0.049(3) 0.003(3) -0.001(3) -0.005(3)
C(12) 0.065(5) 0.066(5) 0.081(5) 0.013(4) -0.018(4) 0.000(4)
C(13) 0.094(6) 0.106(7) 0.106(6) -0.024(5) 0.040(5) -0.067(5)
C(14) 0.118(7) 0.203(12) 0.081(5) -0.102(7) 0.055(5) -0.081(5)
C(15) 0.096(7) 0.186(11) 0.070(5) -0.083(7) 0.024(4) -0.049(5)
C(16) 0.074(6) 0.142(8) 0.098(6) -0.032(5) 0.033(4) -0.075(5)
C(17) 0.065(6) 0.116(7) 0.149(8) -0.008(5) 0.034(5) -0.061(5)
C(18) 0.084(8) 0.119(12) 0.209(14) 0.022(7) 0.019(9) -0.063(8)
C(19) 0.055(5) 0.128(6) 0.077(4) -0.025(5) 0.016(4) -0.050(5)
C(20) 0.075(6) 0.146(7) 0.052(4) -0.042(5) 0.013(4) -0.031(4)
C(21) 0.047(4) 0.134(6) 0.034(3) -0.010(5) -0.001(3) -0.000(3)
C(22) 0.046(4) 0.077(4) 0.038(3) 0.000(3) 0.005(3) -0.005(3)
C(23) 0.043(4) 0.064(4) 0.053(3) 0.006(3) 0.005(3) -0.016(3)
C(24) 0.043(4) 0.060(5) 0.058(3) 0.012(3) 0.001(3) -0.004(3)
C(25) 0.047(4) 0.062(4) 0.045(3) -0.005(3) 0.003(3) -0.002(3)
C(26) 0.079(5) 0.069(5) 0.058(4) 0.009(4) 0.025(4) 0.025(4)
C(27) 0.068(4) 0.062(5) 0.057(4) 0.017(4) 0.013(4) 0.017(3)
C(28) 0.042(3) 0.055(4) 0.046(3) 0.010(3) 0.002(2) 0.008(3)
C(29) 0.041(3) 0.041(3) 0.047(3) 0.003(2) 0.004(2) 0.002(2)
C(30) 0.049(4) 0.048(4) 0.044(3) 0.004(3) 0.000(3) 0.006(3)
C(31) 0.041(3) 0.055(4) 0.047(3) 0.003(3) 0.000(2) 0.000(3)
C(32) 0.050(4) 0.041(3) 0.055(4) 0.008(3) 0.002(3) 0.006(3)
C(33) 0.044(3) 0.048(3) 0.049(3) 0.004(3) -0.005(3) 0.002(3)
C(34) 0.052(4) 0.049(3) 0.042(3) -0.001(3) -0.008(3) -0.004(2)
C(35) 0.044(3) 0.047(4) 0.051(3) -0.004(3) -0.014(2) -0.000(3)
C(36) 0.061(5) 0.063(4) 0.051(3) -0.014(4) -0.013(3) 0.012(3)
C(37) 0.066(6) 0.072(6) 0.102(7) 0.034(5) -0.034(5) -0.040(5)

loop_
_atom_type_symbol
_atom_type_description
_atom_type_scat_dispersion_real
_atom_type_scat_dispersion_imag
_atom_type_scat_source
C C 0.018 0.009
;
International Tables for Crystallography
(1992, Vol. C, Tables 4.2.6.8 and 6.1.1.4)
;
H H 0.000 0.000
;
International Tables for Crystallography
(1992, Vol. C, Table 6.1.1.4)
;
N N 0.031 0.018
;
International Tables for Crystallography
(1992, Vol. C, Tables 4.2.6.8 and 6.1.1.4)
;
O O 0.049 0.032
;
International Tables for Crystallography
(1992, Vol. C, Tables 4.2.6.8 and 6.1.1.4)
;

loop_
_geom_angle_atom_site_label_1
_geom_angle_atom_site_label_2
_geom_angle_atom_site_label_3
_geom_angle
_geom_angle_publ_flag
C(1) O(1) C(5) 114.4(5) yes
C(4) O(5) C(7) 117.7(6) yes
C(7) O(6) C(11) 114.3(6) yes
C(10) O(10) C(13) 119.3(9) yes
C(13) O(11) C(17) 114.3(11) yes
C(16) O(15) C(19) 122.2(9) yes
C(19) O(16) C(23) 112.5(8) yes
C(22) O(20) C(25) 119.0(6) yes
C(25) O(21) C(29) 112.3(5) yes
C(28) O(25) C(31) 118.8(6) yes
C(31) O(26) C(35) 116.6(6) yes
C(1) O(29) C(34) 115.5(5) yes
O(30A) O(30) C(37) 65.1(13) yes
O(30) O(30A) C(37) 65.9(14) yes
C(33) N(1) C(37) 127.0(8) yes
O(1) C(1) O(29) 112.3(5) yes
O(1) C(1) C(2) 111.2(5) yes
O(29) C(1) C(2) 108.8(5) yes
O(2) C(2) C(1) 107.2(6) yes
O(2) C(2) C(3) 112.7(5) yes
C(1) C(2) C(3) 112.2(6) yes
O(3) C(3) C(2) 107.4(6) yes
O(3) C(3) C(4) 112.0(6) yes
C(2) C(3) C(4) 110.7(5) yes
O(5) C(4) C(3) 107.5(5) yes
O(5) C(4) C(5) 112.0(6) yes
C(3) C(4) C(5) 109.4(6) yes
O(1) C(5) C(4) 108.2(6) yes
O(1) C(5) C(6) 105.8(5) yes
C(4) C(5) C(6) 114.1(6) yes
O(4) C(6) C(5) 110.3(6) yes
O(5) C(7) O(6) 112.0(6) yes
O(5) C(7) C(8) 109.0(6) yes
O(6) C(7) C(8) 108.3(6) yes
O(7) C(8) C(7) 106.6(6) yes
O(7) C(8) C(9) 112.0(6) yes
C(7) C(8) C(9) 112.3(7) yes
O(8) C(9) C(8) 109.1(7) yes
O(8) C(9) C(10) 109.8(7) yes
C(8) C(9) C(10) 110.6(6) yes
O(10) C(10) C(9) 107.2(7) yes
O(10) C(10) C(11) 107.7(7) yes
C(9) C(10) C(11) 112.8(7) yes
O(6) C(11) C(10) 109.2(6) yes
O(6) C(11) C(12) 105.9(7) yes
C(10) C(11) C(12) 115.2(7) yes
O(9) C(12) C(11) 111.9(8) yes
O(10) C(13) O(11) 113.8(11) yes
O(10) C(13) C(14) 107.1(12) yes
O(11) C(13) C(14) 106.9(12) yes
O(12) C(14) C(13) 108.6(12) yes
O(12) C(14) C(15) 113.0(16) yes
C(13) C(14) C(15) 108.3(11) yes
O(13) C(15) C(14) 111.0(11) yes
O(13) C(15) C(16) 106.6(12) yes
C(14) C(15) C(16) 114.6(15) yes
O(15) C(16) C(15) 104.6(12) yes
O(15) C(16) C(17) 109.3(10) yes
C(15) C(16) C(17) 113.4(12) yes
O(11) C(17) C(16) 110.3(11) yes
O(11) C(17) C(18) 106.7(12) yes
C(16) C(17) C(18) 110.8(12) yes
O(14) C(18) C(17) 108.4(15) yes
O(15) C(19) O(16) 108.8(8) yes
O(15) C(19) C(20) 110.4(10) yes
O(16) C(19) C(20) 109.9(10) yes
O(17) C(20) C(19) 109.1(12) yes
O(17) C(20) C(21) 112.4(11) yes
C(19) C(20) C(21) 109.7(9) yes
O(18) C(21) C(20) 111.2(8) yes
O(18) C(21) C(22) 110.0(9) yes
C(20) C(21) C(22) 109.6(9) yes
O(20) C(22) C(21) 104.7(7) yes
O(20) C(22) C(23) 109.2(6) yes
C(21) C(22) C(23) 111.3(8) yes
O(16) C(23) C(22) 109.8(6) yes
O(16) C(23) C(24) 106.1(7) yes
C(22) C(23) C(24) 114.7(7) yes
O(19) C(24) C(23) 112.7(7) yes
O(20) C(25) O(21) 110.4(6) yes
O(20) C(25) C(26) 105.7(7) yes
O(21) C(25) C(26) 110.6(7) yes
O(22) C(26) C(25) 109.2(8) yes
O(22) C(26) C(27) 110.3(8) yes
C(25) C(26) C(27) 109.6(8) yes
O(23) C(27) C(26) 114.5(8) yes
O(23) C(27) C(28) 106.7(7) yes
C(26) C(27) C(28) 108.3(7) yes
O(25) C(28) C(27) 104.3(6) yes
O(25) C(28) C(29) 106.1(6) yes
C(27) C(28) C(29) 113.1(7) yes
O(21) C(29) C(28) 111.9(6) yes
O(21) C(29) C(30) 107.4(6) yes
C(28) C(29) C(30) 111.0(6) yes
O(24) C(30) C(29) 113.4(6) yes
O(25) C(31) O(26) 103.5(6) yes
O(25) C(31) C(32) 105.7(6) yes
O(26) C(31) C(32) 112.8(6) yes
O(27) C(32) C(31) 109.4(6) yes
O(27) C(32) C(33) 110.5(6) yes
C(31) C(32) C(33) 112.1(6) yes
N(1) C(33) C(32) 108.5(6) yes
N(1) C(33) C(34) 110.4(6) yes
C(32) C(33) C(34) 110.3(6) yes
O(29) C(34) C(33) 106.4(6) yes
O(29) C(34) C(35) 109.5(6) yes
C(33) C(34) C(35) 112.5(7) yes
O(26) C(35) C(34) 110.6(6) yes
O(26) C(35) C(36) 112.5(6) yes
C(34) C(35) C(36) 117.5(7) yes
O(28) C(36) C(35) 112.4(7) yes
O(30) C(37) O(30A) 49.0(12) yes
O(30) C(37) N(1) 113.6(10) yes
O(30) C(37) C(38) 125.0(10) yes
O(30A) C(37) N(1) 118.2(12) yes
O(30A) C(37) C(38) 115.3(12) yes
N(1) C(37) C(38) 117.7(9) yes
C(37) C(38) C(39) 115.0(9) yes
C(37) C(38) C(39A) 117.1(13) yes
C(37) C(38) C(43) 119.3(12) yes
C(37) C(38) C(43A) 124.0(10) yes
C(39) C(38) C(43) 125.6(12) yes
C(39A) C(38) C(43A) 118.8(14) yes
C(38) C(39) C(40) 116.0(11) yes
C(38) C(39A) C(40A) 122(2) yes
C(39) C(40) C(41) 121.2(12) yes
C(39A) C(40A) C(41) 116.9(18) yes
C(40) C(41) C(42) 117.6(12) yes
C(40) C(41) C(44) 120.6(10) yes
C(40A) C(41) C(42A) 124.8(13) yes
C(40A) C(41) C(44) 118.5(12) yes
C(42) C(41) C(44) 121.8(11) yes
C(42A) C(41) C(44) 116.7(9) yes
C(41) C(42) C(43) 124.8(17) yes
C(41) C(42A) C(43A) 115.7(11) yes
C(38) C(43) C(42) 114.9(17) yes
C(38) C(43A) C(42A) 121.5(12) yes
C(41) C(44) C(45) 124.9(10) yes
C(44) C(45) C(46) 125.4(10) yes
C(45) C(46) C(47) 125.2(6) yes
C(45) C(46) C(51) 114.6(6) yes
C(47) C(46) C(51) 120.0 yes
C(46) C(47) C(48) 120.0 yes
C(47) C(48) C(49) 120.0 yes
C(48) C(49) C(50) 120.0 yes
C(49) C(50) C(51) 120.0 yes
C(46) C(51) C(50) 120.0 yes

loop_
_geom_bond_atom_site_label_1
_geom_bond_atom_site_label_2
_geom_bond_distance
_geom_bond_publ_flag
O(1) C(1) 1.418(8) yes
O(1) C(5) 1.435(9) yes
O(2) C(2) 1.419(9) yes
O(3) C(3) 1.425(9) yes
O(4) C(6) 1.437(9) yes
O(5) C(4) 1.421(9) yes
O(5) C(7) 1.403(9) yes
O(6) C(7) 1.434(10) yes
O(6) C(11) 1.437(10) yes
O(7) C(8) 1.429(10) yes
O(8) C(9) 1.434(9) yes
O(9) C(12) 1.460(13) yes
O(10) C(10) 1.446(11) yes
O(10) C(13) 1.412(16) yes
O(11) C(13) 1.398(18) yes
O(11) C(17) 1.450(18) yes
O(12) C(14) 1.44(2) yes
O(13) C(15) 1.376(17) yes
O(14) C(18) 1.38(3) yes
O(15) C(16) 1.460(18) yes
O(15) C(19) 1.409(14) yes
O(16) C(19) 1.431(13) yes
O(16) C(23) 1.447(11) yes
O(17) C(20) 1.420(13) yes
O(18) C(21) 1.436(17) yes
O(19) C(24) 1.409(11) yes
O(20) C(22) 1.458(10) yes
O(20) C(25) 1.413(10) yes
O(21) C(25) 1.426(9) yes
O(21) C(29) 1.420(9) yes
O(22) C(26) 1.422(12) yes
O(23) C(27) 1.417(13) yes
O(24) C(30) 1.445(10) yes
O(25) C(28) 1.440(10) yes
O(25) C(31) 1.408(9) yes
O(26) C(31) 1.420(10) yes
O(26) C(35) 1.447(9) yes
O(27) C(32) 1.405(10) yes
O(28) C(36) 1.434(11) yes
O(29) C(1) 1.411(9) yes
O(29) C(34) 1.436(9) yes
O(30) C(37) 1.32 yes
O(30A) C(37) 1.32 yes
N(1) C(33) 1.451(10) yes
N(1) C(37) 1.354(11) yes
C(1) C(2) 1.509(10) yes
C(2) C(3) 1.514(10) yes
C(3) C(4) 1.530(11) yes
C(4) C(5) 1.528(10) yes
C(5) C(6) 1.506(11) yes
C(7) C(8) 1.528(11) yes
C(8) C(9) 1.496(12) yes
C(9) C(10) 1.509(13) yes
C(10) C(11) 1.541(11) yes
C(11) C(12) 1.498(14) yes
C(13) C(14) 1.54(2) yes
C(14) C(15) 1.50(2) yes
C(15) C(16) 1.49(2) yes
C(16) C(17) 1.459(19) yes
C(17) C(18) 1.47(2) yes
C(19) C(20) 1.50(2) yes
C(20) C(21) 1.507(18) yes
C(21) C(22) 1.513(11) yes
C(22) C(23) 1.481(13) yes
C(23) C(24) 1.542(11) yes
C(25) C(26) 1.508(14) yes
C(26) C(27) 1.537(15) yes
C(27) C(28) 1.527(12) yes
C(28) C(29) 1.531(11) yes
C(29) C(30) 1.520(10) yes
C(31) C(32) 1.526(11) yes
C(32) C(33) 1.539(11) yes
C(33) C(34) 1.488(11) yes
C(34) C(35) 1.533(11) yes
C(35) C(36) 1.494(11) yes
C(37) C(38) 1.458(15) yes
C(38) C(39) 1.42 yes
C(38) C(43) 1.38 yes
C(39) C(40) 1.41 yes
C(40) C(41) 1.42 yes
C(41) C(42) 1.39 yes
C(42) C(43) 1.39 yes
C(38) C(39A) 1.39 yes
C(38) C(43A) 1.42 yes
C(39A) C(40A) 1.39 yes
C(40A) C(41) 1.39 yes
C(41) C(42A) 1.42 yes
C(42A) C(43A) 1.40 yes
C(41) C(44) 1.452(15) yes
C(44) C(45) 1.302(15) yes
C(45) C(46) 1.520(12) yes
C(46) C(47) 1.39 yes
C(46) C(51) 1.39 yes
C(47) C(48) 1.39 yes
C(48) C(49) 1.39 yes
C(49) C(50) 1.39 yes
C(50) C(51) 1.39 yes
